data_2009717
loop_
_publ_author_name
'Fun, H.-K.'
'Lin, H.-C.'
'Lee, T.-J.'
'Yip, B.-C.'

_publ_section_title
;
 <i>T</i>-phase Al~18~Mg~3~Mn~2~
;
_journal_issue 5
_journal_name_full 'Acta Crystallographica Section C'
_journal_page_first 661
_journal_page_last 663
_journal_paper_doi 10.1107/S0108270193014453
_journal_volume 50
_journal_year 1994
_chemical_formula_sum 'Al18 Mg3 Mn2'
_chemical_formula_weight 668.5
_symmetry_cell_setting cubic
_symmetry_space_group_name_Hall 'F 4d 2 3 -1d'
_symmetry_space_group_name_H-M 'F d -3 m'
_atom_type_scat_source SHELXTL/PC
_cell_angle_alpha 90
_cell_angle_beta 90
_cell_angle_gamma 90
_cell_formula_units_Z 8
_cell_length_a 14.517(3)
_cell_length_b 14.517(3)
_cell_length_c 14.517(3)
_cell_measurement_reflns_used 31
_cell_measurement_temperature 298
_cell_measurement_theta_max 22.5
_cell_measurement_theta_min 7.5
_cell_volume 3059.4(11)
_diffrn_measurement_device 'Siemens P4'
_diffrn_measurement_method '2\q/\q speed 5.33 to 29.30\% min^-1^ in 2\q'
_diffrn_radiation_type MoK\a
_diffrn_radiation_wavelength 0.71069
_diffrn_reflns_av_R_equivalents 0.06453
_diffrn_reflns_limit_h_max 21
_diffrn_reflns_limit_h_min 0
_diffrn_reflns_limit_k_max 21
_diffrn_reflns_limit_k_min 0
_diffrn_reflns_limit_l_max 21
_diffrn_reflns_limit_l_min 0
_diffrn_reflns_number 1402
_diffrn_reflns_theta_max 32.5
_diffrn_standards_decay_% 2.0
_diffrn_standards_interval_count 100
_diffrn_standards_number 2
_exptl_absorpt_coefficient_mu 2.786
_exptl_absorpt_correction_T_max 0.4062
_exptl_absorpt_correction_T_min 0.2715
_exptl_absorpt_correction_type empirical
_exptl_crystal_colour 'Metallic grey'
_exptl_crystal_density_diffrn 2.902
_exptl_crystal_description 'Truncated octahedral shape'
_exptl_crystal_size_max 0.18
_exptl_crystal_size_mid 0.18
_exptl_crystal_size_min 0.16
_refine_diff_density_max 0.70
_refine_diff_density_min -0.65
_refine_ls_extinction_coef '\c = 0.00003(1)'
_refine_ls_extinction_method 'F^*^=F~c~{1.0 +0.002\cF~c~^2^/sin(2\q]^-1/4^'
_refine_ls_goodness_of_fit_obs 1.02
_refine_ls_number_parameters 17
_refine_ls_number_reflns 239
_refine_ls_R_factor_obs 0.0269
_refine_ls_shift/esd_max 0.001
_refine_ls_structure_factor_coef F
_refine_ls_weighting_details 'w=[\s^2^(F) + 0.00005F^2^]^-1^'
_refine_ls_weighting_scheme calc
_refine_ls_wR_factor_obs 0.0267
_reflns_number_observed 239
_reflns_number_total 307
_reflns_observed_criterion F>5\s(F)
_cod_data_source_file li1077.cif
_cod_data_source_block li1077a
_cod_depositor_comments
;
The following automatic conversions were performed:

'_refine_ls_weighting_scheme' value 'w=[\s^2^(F) + 0.00005F^2^]^-1^'
was changed to 'calc'. New tag '_refine_ls_weighting_details' was
created. The value of the new tag was set to 'w=[\s^2^(F) +
0.00005F^2^]^-1^'.

Automatic conversion script
Id: cif_fix_values 3143 2015-03-26 13:38:13Z robertas 
;
_cod_original_cell_volume 3060(3)
_cod_original_sg_symbol_H-M Fd-3m
_cod_database_code 2009717

loop_
_atom_site_label
_atom_site_fract_x
_atom_site_fract_y
_atom_site_fract_z
_atom_site_U_iso_or_equiv
Mn(1) .25000 .25000 .0 .01050(10)
Al(1) .19195(4) .19195(4) .82571(6) .0139(2)
Al(2) .37500 .37500 .01258(8) .0121(3)
Mg(1) .0 .5000 .0 .0170(3)
Mg(2) .12500 .62500 .12500 .0208(5)

loop_
_geom_bond_atom_site_label_1
_geom_bond_atom_site_label_2
_geom_bond_distance
_geom_bond_publ_flag
Mn(1) Al(1) 2.7970(10) yes
Mn(1) Al(2) 2.5730(10) yes
Al(1) Al(1) 2.746(2) yes
Al(1) Al(1) 2.9220(10) yes
Al(1) Al(1) 2.749(2) yes
Al(1) Al(2) 2.8300(10) yes
Al(1) Al(2) 2.7200(10) yes
Al(1) Mn(1) 2.7970(10) yes
Al(1) Mg(2) 3.2220(10) yes
Al(1) Mg(1) 3.1120(10) yes
Al(2) Al(1) 2.7200(10) yes
Al(2) Al(1) 2.8300(10) yes
Al(2) Al(2) 2.825(2) yes
Al(2) Mn(1) 2.5730(10) yes
Mg(1) Al(1) 3.1120(10) yes
Mg(1) Mg(1) 3.1430(10) yes
Mg(2) Al(1) 3.2220(10) yes
Mg(2) Mg(1) 3.1430(10) yes
